data_2204636
loop_
_publ_author_name
'Li, Zong-Xiao'
'Zhang, Xin-Li'

_publ_section_title 1,5-Dimethyl-4-[(4-nitrobenzylidene)amino]-2-phenyl-2,3-dihydro-1<i>H</i>-pyrazol-3-one
_journal_issue 12
_journal_name_full 'Acta Crystallographica Section E'
_journal_page_first o2199
_journal_page_last o2200
_journal_paper_doi 10.1107/S1600536804027126
_journal_volume 60
_journal_year 2004
_chemical_formula_iupac 'C18 H16 N4 O3'
_chemical_formula_moiety 'C18 H16 N4 O3'
_chemical_formula_sum 'C18 H16 N4 O3'
_chemical_formula_weight 336.35
_chemical_name_systematic
;
1,5-Dimethyl-4-[(4-nitrobenzylidene)amino]-2-phenyl-2,3-dihydro-1<i>H</i>-
pyrazol-3-one
;
_space_group_IT_number 2
_symmetry_cell_setting triclinic
_symmetry_space_group_name_Hall '-P 1'
_symmetry_space_group_name_H-M 'P -1'
_atom_sites_solution_hydrogens geom
_atom_sites_solution_primary direct
_atom_sites_solution_secondary difmap
_audit_creation_method SHELXL-97
_cell_angle_alpha 100.3970(15)
_cell_angle_beta 98.8080(15)
_cell_angle_gamma 94.5490(15)
_cell_formula_units_Z 2
_cell_length_a 7.003(2)
_cell_length_b 9.537(4)
_cell_length_c 12.540(3)
_cell_measurement_reflns_used 569
_cell_measurement_temperature 298(2)
_cell_measurement_theta_max 22.382
_cell_measurement_theta_min 2.48
_cell_volume 809.1(5)
_computing_cell_refinement SMART
_computing_data_collection 'SMART (Bruker, 1998)'
_computing_data_reduction 'SAINT (Bruker, 1998)'
_computing_molecular_graphics 'SHELXTL (Bruker, 1997)'
_computing_publication_material SHELXTL
_computing_structure_refinement 'SHELXL97 (Sheldrick, 1997)'
_computing_structure_solution 'SHELXS97 (Sheldrick, 1997)'
_diffrn_ambient_temperature 298(2)
_diffrn_measured_fraction_theta_full 0.942
_diffrn_measured_fraction_theta_max 0.942
_diffrn_measurement_device_type 'Bruker SMART CCD area-detector'
_diffrn_measurement_method \w
_diffrn_radiation_monochromator graphite
_diffrn_radiation_source 'fine-focus sealed tube'
_diffrn_radiation_type MoK\a
_diffrn_radiation_wavelength 0.71073
_diffrn_reflns_av_R_equivalents 0.0732
_diffrn_reflns_av_sigmaI/netI 0.2504
_diffrn_reflns_limit_h_max 7
_diffrn_reflns_limit_h_min -8
_diffrn_reflns_limit_k_max 11
_diffrn_reflns_limit_k_min -11
_diffrn_reflns_limit_l_max 14
_diffrn_reflns_limit_l_min -10
_diffrn_reflns_number 3931
_diffrn_reflns_theta_full 25.02
_diffrn_reflns_theta_max 25.02
_diffrn_reflns_theta_min 2.18
_diffrn_standards_decay_% 0
_diffrn_standards_interval_count 0
_diffrn_standards_interval_time 0
_diffrn_standards_number 0
_exptl_absorpt_coefficient_mu 0.097
_exptl_absorpt_correction_T_max 0.9818
_exptl_absorpt_correction_T_min 0.9576
_exptl_absorpt_correction_type multi-scan
_exptl_absorpt_process_details '(SADABS; Sheldrick, 1996)'
_exptl_crystal_colour yellow
_exptl_crystal_density_diffrn 1.380
_exptl_crystal_density_method 'not measured'
_exptl_crystal_description needle
_exptl_crystal_F_000 352
_exptl_crystal_size_max 0.45
_exptl_crystal_size_mid 0.32
_exptl_crystal_size_min 0.19
_refine_diff_density_max 0.226
_refine_diff_density_min -0.268
_refine_ls_extinction_method none
_refine_ls_goodness_of_fit_ref 0.927
_refine_ls_hydrogen_treatment constr
_refine_ls_matrix_type full
_refine_ls_number_parameters 228
_refine_ls_number_reflns 2703
_refine_ls_number_restraints 0
_refine_ls_restrained_S_all 0.927
_refine_ls_R_factor_all 0.2324
_refine_ls_R_factor_gt 0.0836
_refine_ls_shift/su_max 0.000
_refine_ls_shift/su_mean 0.000
_refine_ls_structure_factor_coef Fsqd
_refine_ls_weighting_details 'calc w = 1/[\s^2^(Fo^2^)+(0.0564P)^2^] where P = (Fo^2^+2Fc^2^)/3'
_refine_ls_weighting_scheme calc
_refine_ls_wR_factor_gt 0.1647
_refine_ls_wR_factor_ref 0.2322
_reflns_number_gt 958
_reflns_number_total 2703
_reflns_threshold_expression I>2\s(I)
_cod_data_source_file ci6472.cif
_cod_data_source_block I
_cod_depositor_comments
;
The following automatic conversions were performed:
'_symmetry_cell_setting' value 'Triclinic' changed to 'triclinic'
according to '/home/saulius/struct/CIF-dictionaries/cif_core.dic'
dictionary named 'cif_core.dic' version 2.4.1 from 2010-06-29.

Automatic conversion script
Id: cif_fix_enum 1527 2010-12-29 10:47:43Z saulius 

The following automatic conversions were performed:

'_symmetry_cell_setting' value 'Triclinic' changed to 'triclinic'
according to /home/saulius/struct/CIF-dictionaries/cif_core.dic
dictionary named 'cif_core.dic' version 2.4.1 from 2010-06-29.

Automatic conversion script
Id: cif_fix_values 1715 2011-07-08 13:25:40Z adriana 
;
_cod_original_cell_volume 809.2(4)
_cod_database_code 2204636
_cod_database_fobs_code 2204636

loop_
_symmetry_equiv_pos_as_xyz
'x, y, z'
'-x, -y, -z'

loop_
_atom_site_label
_atom_site_fract_x
_atom_site_fract_y
_atom_site_fract_z
_atom_site_U_iso_or_equiv
_atom_site_adp_type
_atom_site_calc_flag
_atom_site_refinement_flags
_atom_site_occupancy
_atom_site_type_symbol
N1 0.4885(7) 0.1496(5) 0.7237(4) 0.0342(13) Uani d . 1 N
N2 0.6399(7) 0.0907(5) 0.6722(4) 0.0407(14) Uani d . 1 N
N3 0.4633(7) 0.2816(5) 0.4708(4) 0.0388(14) Uani d . 1 N
N4 0.1928(10) 0.5936(6) 0.0693(5) 0.0476(15) Uani d . 1 N
O1 0.2355(6) 0.2768(4) 0.6678(3) 0.0460(12) Uani d . 1 O
O2 0.0547(8) 0.6638(5) 0.0565(4) 0.0633(15) Uani d . 1 O
O3 0.3033(8) 0.5720(6) 0.0033(4) 0.0754(17) Uani d . 1 O
C1 0.3885(10) 0.2269(6) 0.6500(5) 0.0397(16) Uani d . 1 C
C2 0.4982(8) 0.2224(6) 0.5644(5) 0.0317(15) Uani d . 1 C
C3 0.6510(9) 0.1461(6) 0.5837(5) 0.0347(16) Uani d . 1 C
C4 0.8086(9) 0.1195(7) 0.5199(5) 0.0488(18) Uani d . 1 C
H4A 0.8914 0.2072 0.5274 0.073 Uiso calc R 1 H
H4B 0.7540 0.0850 0.4437 0.073 Uiso calc R 1 H
H4C 0.8832 0.0491 0.5468 0.073 Uiso calc R 1 H
C5 0.7977(10) 0.0419(7) 0.7423(5) 0.0535(19) Uani d . 1 C
H5A 0.8574 -0.0295 0.6984 0.080 Uiso calc R 1 H
H5B 0.7464 0.0014 0.7982 0.080 Uiso calc R 1 H
H5C 0.8930 0.1218 0.7763 0.080 Uiso calc R 1 H
C6 0.3163(9) 0.3549(6) 0.4527(4) 0.0373(16) Uani d . 1 C
H6 0.2329 0.3700 0.5037 0.045 Uiso calc R 1 H
C7 0.2825(10) 0.4133(6) 0.3528(4) 0.0362(16) Uani d . 1 C
C8 0.4187(10) 0.4107(7) 0.2834(5) 0.0450(18) Uani d . 1 C
H8 0.5339 0.3711 0.3008 0.054 Uiso calc R 1 H
C9 0.3856(10) 0.4662(7) 0.1889(5) 0.0478(18) Uani d . 1 C
H9 0.4747 0.4599 0.1408 0.057 Uiso calc R 1 H
C10 0.2211(10) 0.5301(6) 0.1668(5) 0.0413(18) Uani d . 1 C
C11 0.0843(10) 0.5359(6) 0.2342(5) 0.0473(18) Uani d . 1 C
H11 -0.0299 0.5766 0.2166 0.057 Uiso calc R 1 H
C12 0.1182(10) 0.4810(7) 0.3278(5) 0.0485(18) Uani d . 1 C
H12 0.0291 0.4893 0.3759 0.058 Uiso calc R 1 H
C13 0.4010(8) 0.0799(7) 0.7964(5) 0.0333(15) Uani d . 1 C
C14 0.3738(10) -0.0652(8) 0.7824(5) 0.0495(18) Uani d . 1 C
H14 0.4162 -0.1198 0.7230 0.059 Uiso calc R 1 H
C15 0.2867(11) -0.1347(8) 0.8517(6) 0.059(2) Uani d . 1 C
H15 0.2713 -0.2343 0.8407 0.071 Uiso calc R 1 H
C16 0.2229(11) -0.0528(10) 0.9377(6) 0.060(2) Uani d . 1 C
H16 0.1613 -0.0973 0.9853 0.072 Uiso calc R 1 H
C17 0.2487(10) 0.0945(9) 0.9548(5) 0.0517(19) Uani d . 1 C
H17 0.2059 0.1492 1.0139 0.062 Uiso calc R 1 H
C18 0.3387(9) 0.1607(7) 0.8834(5) 0.0443(17) Uani d . 1 C
H18 0.3568 0.2602 0.8945 0.053 Uiso calc R 1 H

loop_
_atom_site_aniso_label
_atom_site_aniso_U_11
_atom_site_aniso_U_22
_atom_site_aniso_U_33
_atom_site_aniso_U_12
_atom_site_aniso_U_13
_atom_site_aniso_U_23
N1 0.011(3) 0.055(3) 0.044(3) 0.018(3) 0.010(2) 0.019(3)
N2 0.022(3) 0.053(3) 0.050(3) 0.019(3) 0.002(3) 0.015(3)
N3 0.020(3) 0.050(3) 0.049(3) 0.012(3) 0.008(3) 0.011(3)
N4 0.041(4) 0.047(4) 0.048(4) 0.002(3) -0.006(3) 0.004(3)
O1 0.017(3) 0.070(3) 0.061(3) 0.025(2) 0.012(2) 0.023(2)
O2 0.057(4) 0.059(3) 0.074(4) 0.019(3) -0.006(3) 0.024(3)
O3 0.055(4) 0.120(5) 0.068(4) 0.025(3) 0.022(3) 0.046(3)
C1 0.025(4) 0.046(4) 0.044(4) 0.006(3) 0.001(3) 0.003(3)
C2 0.013(4) 0.047(4) 0.039(4) 0.014(3) 0.009(3) 0.013(3)
C3 0.018(4) 0.049(4) 0.036(4) 0.004(3) 0.003(3) 0.006(3)
C4 0.024(4) 0.069(5) 0.056(4) 0.019(4) 0.014(3) 0.008(3)
C5 0.032(5) 0.066(5) 0.063(5) 0.022(4) -0.009(3) 0.020(4)
C6 0.037(4) 0.049(4) 0.032(4) 0.022(3) 0.009(3) 0.012(3)
C7 0.032(4) 0.042(4) 0.033(4) 0.013(3) 0.005(3) 0.000(3)
C8 0.034(5) 0.059(5) 0.046(4) 0.018(4) 0.005(4) 0.015(3)
C9 0.035(5) 0.054(4) 0.059(5) 0.019(4) 0.010(4) 0.013(3)
C10 0.046(5) 0.039(4) 0.039(4) 0.015(4) -0.003(4) 0.010(3)
C11 0.036(5) 0.055(4) 0.055(5) 0.029(4) 0.010(4) 0.011(4)
C12 0.028(4) 0.077(5) 0.048(4) 0.028(4) 0.019(3) 0.013(4)
C13 0.013(4) 0.055(4) 0.033(4) 0.008(3) -0.002(3) 0.015(3)
C14 0.044(5) 0.057(5) 0.050(4) 0.014(4) 0.009(4) 0.014(4)
C15 0.050(5) 0.062(5) 0.069(5) 0.007(4) 0.012(4) 0.020(4)
C16 0.044(5) 0.089(6) 0.052(5) 0.006(5) 0.006(4) 0.027(4)
C17 0.026(4) 0.087(6) 0.042(4) 0.016(4) 0.003(3) 0.009(4)
C18 0.033(4) 0.056(5) 0.044(4) 0.009(4) 0.003(3) 0.013(4)

loop_
_atom_type_symbol
_atom_type_description
_atom_type_scat_dispersion_real
_atom_type_scat_dispersion_imag
_atom_type_scat_source
C C 0.0033 0.0016 'International Tables Vol C Tables 4.2.6.8 and 6.1.1.4'
H H 0.0000 0.0000 'International Tables Vol C Tables 4.2.6.8 and 6.1.1.4'
N N 0.0061 0.0033 'International Tables Vol C Tables 4.2.6.8 and 6.1.1.4'
O O 0.0106 0.0060 'International Tables Vol C Tables 4.2.6.8 and 6.1.1.4'

loop_
_geom_angle_atom_site_label_1
_geom_angle_atom_site_label_2
_geom_angle_atom_site_label_3
_geom_angle
C13 N1 C1 124.3(5)
C13 N1 N2 121.0(5)
C1 N1 N2 106.7(5)
C3 N2 N1 108.5(5)
C3 N2 C5 127.5(5)
N1 N2 C5 117.3(5)
C6 N3 C2 121.7(5)
O3 N4 O2 123.2(6)
O3 N4 C10 119.0(7)
O2 N4 C10 117.8(6)
O1 C1 C2 134.4(6)
O1 C1 N1 120.9(6)
C2 C1 N1 104.6(5)
C3 C2 N3 121.9(5)
C3 C2 C1 109.9(5)
N3 C2 C1 128.2(6)
N2 C3 C2 109.5(5)
N2 C3 C4 121.6(6)
C2 C3 C4 128.9(6)
C3 C4 H4A 109.5
C3 C4 H4B 109.5
H4A C4 H4B 109.5
C3 C4 H4C 109.5
H4A C4 H4C 109.5
H4B C4 H4C 109.5
N2 C5 H5A 109.5
N2 C5 H5B 109.5
H5A C5 H5B 109.5
N2 C5 H5C 109.5
H5A C5 H5C 109.5
H5B C5 H5C 109.5
N3 C6 C7 120.1(6)
N3 C6 H6 120.0
C7 C6 H6 120.0
C8 C7 C12 118.0(6)
C8 C7 C6 121.1(6)
C12 C7 C6 120.8(6)
C9 C8 C7 120.7(6)
C9 C8 H8 119.6
C7 C8 H8 119.6
C10 C9 C8 119.3(6)
C10 C9 H9 120.4
C8 C9 H9 120.4
C9 C10 C11 121.4(6)
C9 C10 N4 118.5(6)
C11 C10 N4 120.1(6)
C12 C11 C10 119.0(6)
C12 C11 H11 120.5
C10 C11 H11 120.5
C11 C12 C7 121.4(6)
C11 C12 H12 119.3
C7 C12 H12 119.3
C14 C13 C18 118.8(6)
C14 C13 N1 122.2(6)
C18 C13 N1 119.0(6)
C13 C14 C15 122.9(6)
C13 C14 H14 118.6
C15 C14 H14 118.6
C16 C15 C14 117.8(7)
C16 C15 H15 121.1
C14 C15 H15 121.1
C15 C16 C17 120.9(7)
C15 C16 H16 119.5
C17 C16 H16 119.5
C16 C17 C18 119.5(7)
C16 C17 H17 120.2
C18 C17 H17 120.2
C13 C18 C17 120.1(7)
C13 C18 H18 120.0
C17 C18 H18 120.0

loop_
_geom_bond_atom_site_label_1
_geom_bond_atom_site_label_2
_geom_bond_distance
N1 C13 1.405(7)
N1 C1 1.420(7)
N1 N2 1.425(6)
N2 C3 1.322(6)
N2 C5 1.464(7)
N3 C6 1.305(7)
N3 C2 1.388(7)
N4 O3 1.220(7)
N4 O2 1.226(7)
N4 C10 1.453(7)
O1 C1 1.242(7)
C1 C2 1.409(8)
C2 C3 1.357(8)
C3 C4 1.471(8)
C4 H4A 0.96
C4 H4B 0.96
C4 H4C 0.96
C5 H5A 0.96
C5 H5B 0.96
C5 H5C 0.96
C6 C7 1.455(7)
C6 H6 0.93
C7 C8 1.385(8)
C7 C12 1.386(8)
C8 C9 1.378(8)
C8 H8 0.93
C9 C10 1.360(9)
C9 H9 0.93
C10 C11 1.370(8)
C11 C12 1.365(8)
C11 H11 0.93
C12 H12 0.93
C13 C14 1.358(8)
C13 C18 1.368(8)
C14 C15 1.368(8)
C14 H14 0.93
C15 C16 1.368(9)
C15 H15 0.93
C16 C17 1.375(9)
C16 H16 0.93
C17 C18 1.382(8)
C17 H17 0.93
C18 H18 0.93

loop_
_geom_hbond_atom_site_label_D
_geom_hbond_atom_site_label_H
_geom_hbond_atom_site_label_A
_geom_hbond_site_symmetry_A
_geom_hbond_distance_DH
_geom_hbond_distance_HA
_geom_hbond_distance_DA
_geom_hbond_angle_DHA
C6 H6 O1 . 0.93 2.38 3.046(7) 128
C9 H9 O3 2_665 0.93 2.55 3.479(9) 175
C11 H11 O1 2_566 0.93 2.52 3.225(8) 133
